data_2237818
loop_
_publ_author_name
'Lahtinen, Manu'
'Nummelin, Sami'

_publ_section_title
;
 3,4-Dimethoxy-4'-methylbiphenyl
;
_journal_coeditor_code FJ2625
_journal_issue 5
_journal_name_full 'Acta Crystallographica Section E'
_journal_page_first o681
_journal_paper_doi 10.1107/S1600536813008957
_journal_volume 69
_journal_year 2013
_chemical_formula_iupac 'C15 H16 O2'
_chemical_formula_moiety 'C15 H16 O2'
_chemical_formula_sum 'C15 H16 O2'
_chemical_formula_weight 228.28
_chemical_name_systematic
;
3,4-Dimethoxy-4'-methylbiphenyl
;
_space_group_crystal_system monoclinic
_space_group_IT_number 14
_space_group_name_Hall '-P 2ybc'
_space_group_name_H-M_alt 'P 1 21/c 1'
_symmetry_space_group_name_Hall '-P 2ybc'
_symmetry_space_group_name_H-M 'P 1 21/c 1'
_atom_sites_solution_hydrogens geom
_atom_sites_solution_primary direct
_atom_sites_solution_secondary difmap
_audit_creation_method
;
  Olex2 1.2
  (compiled 2012.05.09 svn.r2324, GUI svn.r4230)
;
_cell_angle_alpha 90.00
_cell_angle_beta 101.795(5)
_cell_angle_gamma 90.00
_cell_formula_units_Z 4
_cell_length_a 17.7430(9)
_cell_length_b 8.7581(3)
_cell_length_c 8.1135(3)
_cell_measurement_reflns_used 1622
_cell_measurement_temperature 123.00(10)
_cell_measurement_theta_max 76.7173
_cell_measurement_theta_min 5.0457
_cell_volume 1234.18(9)
_computing_cell_refinement 'CrysAlis PRO (Agilent, 2010)'
_computing_data_collection 'CrysAlis PRO (Agilent, 2010)'
_computing_data_reduction 'CrysAlis PRO (Agilent, 2010)'
_computing_molecular_graphics 'OLEX2 (Dolomanov <i>et al.</i>, 2009) and Mercury (Macrae <i>et al.</i>, 2006)'
_computing_publication_material 'OLEX2 (Dolomanov <i>et al.</i>, 2009)'
_computing_structure_refinement 'SHELXL97 (Sheldrick, 2008)'
_computing_structure_solution 'SHELXS97 (Sheldrick, 2008)'
_diffrn_ambient_temperature 123.00(10)
_diffrn_detector_area_resol_mean 10.3953
_diffrn_measured_fraction_theta_full 0.993
_diffrn_measured_fraction_theta_max 0.993
_diffrn_measurement_device_type 'Agilent SuperNova (Dual, Cu at zero, Atlas)'
_diffrn_measurement_method '\w scans'
_diffrn_radiation_monochromator mirror
_diffrn_radiation_type 'Cu K\a'
_diffrn_radiation_wavelength 1.5418
_diffrn_reflns_av_R_equivalents 0.0376
_diffrn_reflns_limit_h_max 21
_diffrn_reflns_limit_h_min -18
_diffrn_reflns_limit_k_max 7
_diffrn_reflns_limit_k_min -10
_diffrn_reflns_limit_l_max 9
_diffrn_reflns_limit_l_min -9
_diffrn_reflns_number 4273
_diffrn_reflns_theta_full 68.98
_diffrn_reflns_theta_max 68.98
_diffrn_reflns_theta_min 5.09
_exptl_absorpt_coefficient_mu 0.638
_exptl_absorpt_correction_T_max 0.977
_exptl_absorpt_correction_T_min 0.880
_exptl_absorpt_correction_type analytical
_exptl_absorpt_process_details
;
(CrysAlis PRO; Agilent, 2010)
;
_exptl_crystal_colour colourless
_exptl_crystal_density_diffrn 1.229
_exptl_crystal_density_method 'not measured'
_exptl_crystal_description plate
_exptl_crystal_F_000 488
_exptl_crystal_size_max 0.3567
_exptl_crystal_size_mid 0.2576
_exptl_crystal_size_min 0.0366
_refine_diff_density_max 0.227
_refine_diff_density_min -0.307
_refine_ls_extinction_method none
_refine_ls_goodness_of_fit_ref 1.073
_refine_ls_hydrogen_treatment constr
_refine_ls_matrix_type full
_refine_ls_number_constraints 0
_refine_ls_number_parameters 157
_refine_ls_number_reflns 2282
_refine_ls_number_restraints 0
_refine_ls_restrained_S_all 1.073
_refine_ls_R_factor_all 0.0629
_refine_ls_R_factor_gt 0.0519
_refine_ls_shift/su_max 0.000
_refine_ls_shift/su_mean 0.000
_refine_ls_structure_factor_coef Fsqd
_refine_ls_weighting_details 'calc w=1/[\s^2^(Fo^2^)+(0.0735P)^2^+0.0799P] where P=(Fo^2^+2Fc^2^)/3'
_refine_ls_weighting_scheme calc
_refine_ls_wR_factor_gt 0.1302
_refine_ls_wR_factor_ref 0.1430
_reflns_number_gt 1844
_reflns_number_total 2282
_reflns_threshold_expression I>2sigma(I)
_cod_data_source_file fj2625.cif
_cod_data_source_block I
_cod_original_cell_volume 1234.17(9)
_cod_database_code 2237818
_cod_database_fobs_code 2237818

loop_
_space_group_symop_id
_space_group_symop_operation_xyz
1 'x, y, z'
2 '-x, y+1/2, -z+1/2'
3 '-x, -y, -z'
4 'x, -y-1/2, z-1/2'

loop_
_atom_site_type_symbol
_atom_site_label
_atom_site_fract_x
_atom_site_fract_y
_atom_site_fract_z
_atom_site_U_iso_or_equiv
_atom_site_adp_type
_atom_site_calc_flag
_atom_site_refinement_flags
_atom_site_occupancy
_atom_site_symmetry_multiplicity
O O16 0.89457(7) 0.46978(13) 0.00350(15) 0.0335(3) Uani d . 1 1
O O14 0.94276(7) 0.60539(14) 0.28726(15) 0.0353(3) Uani d . 1 1
C C9 0.82177(9) 0.56204(18) 0.37788(19) 0.0282(3) Uani d . 1 1
H H9 0.8400 0.6111 0.4829 0.034 Uiso calc R 1 1
C C11 0.84258(10) 0.47747(17) 0.10680(19) 0.0283(4) Uani d . 1 1
C C10 0.86951(10) 0.55131(17) 0.2626(2) 0.0284(3) Uani d . 1 1
C C8 0.74672(9) 0.50130(17) 0.34160(19) 0.0278(3) Uani d . 1 1
C C12 0.76904(10) 0.41966(19) 0.0695(2) 0.0317(4) Uani d . 1 1
H H12 0.7506 0.3713 -0.0358 0.038 Uiso calc R 1 1
C C13 0.72128(10) 0.43187(19) 0.1867(2) 0.0310(4) Uani d . 1 1
H H13 0.6705 0.3918 0.1594 0.037 Uiso calc R 1 1
C C4 0.70104(10) 0.63163(19) 0.58078(19) 0.0312(4) Uani d . 1 1
H H4 0.7379 0.7101 0.5799 0.037 Uiso calc R 1 1
C C3 0.65286(10) 0.6385(2) 0.6963(2) 0.0344(4) Uani d . 1 1
H H3 0.6577 0.7212 0.7734 0.041 Uiso calc R 1 1
C C6 0.64005(10) 0.39913(18) 0.4706(2) 0.0317(4) Uani d . 1 1
H H6 0.6349 0.3161 0.3937 0.038 Uiso calc R 1 1
C C7 0.59199(10) 0.40748(19) 0.5854(2) 0.0340(4) Uani d . 1 1
H H7 0.5543 0.3303 0.5851 0.041 Uiso calc R 1 1
C C5 0.69597(9) 0.51097(18) 0.46610(19) 0.0281(4) Uani d . 1 1
C C2 0.59771(10) 0.5262(2) 0.7009(2) 0.0331(4) Uani d . 1 1
C C1 0.54666(11) 0.5331(2) 0.8280(2) 0.0418(4) Uani d . 1 1
H H1A 0.5696 0.6014 0.9203 0.063 Uiso calc R 1 1
H H1B 0.5413 0.4305 0.8726 0.063 Uiso calc R 1 1
H H1C 0.4958 0.5717 0.7737 0.063 Uiso calc R 1 1
C C17 0.86955(12) 0.3987(2) -0.1569(2) 0.0401(4) Uani d . 1 1
H H17A 0.8250 0.4540 -0.2208 0.060 Uiso calc R 1 1
H H17B 0.8551 0.2926 -0.1409 0.060 Uiso calc R 1 1
H H17C 0.9114 0.4009 -0.2191 0.060 Uiso calc R 1 1
C C15 0.97056(11) 0.6901(2) 0.4385(2) 0.0429(5) Uani d . 1 1
H H15A 1.0228 0.7267 0.4391 0.064 Uiso calc R 1 1
H H15B 0.9713 0.6241 0.5363 0.064 Uiso calc R 1 1
H H15C 0.9366 0.7775 0.4435 0.064 Uiso calc R 1 1

loop_
_atom_site_aniso_label
_atom_site_aniso_U_11
_atom_site_aniso_U_22
_atom_site_aniso_U_33
_atom_site_aniso_U_12
_atom_site_aniso_U_13
_atom_site_aniso_U_23
O16 0.0440(7) 0.0297(6) 0.0324(6) -0.0001(5) 0.0209(5) -0.0024(4)
O14 0.0392(7) 0.0340(6) 0.0368(6) -0.0065(5) 0.0173(5) -0.0074(5)
C9 0.0380(8) 0.0238(7) 0.0255(7) 0.0008(6) 0.0128(6) 0.0006(5)
C11 0.0389(8) 0.0230(7) 0.0268(7) 0.0044(6) 0.0159(6) 0.0036(5)
C10 0.0362(8) 0.0208(7) 0.0307(8) 0.0001(6) 0.0129(6) 0.0023(6)
C8 0.0351(8) 0.0235(7) 0.0273(7) 0.0017(6) 0.0122(6) 0.0024(6)
C12 0.0406(9) 0.0304(8) 0.0256(7) 0.0018(6) 0.0101(6) -0.0017(6)
C13 0.0351(8) 0.0311(8) 0.0285(8) -0.0003(6) 0.0108(6) -0.0009(6)
C4 0.0396(9) 0.0286(8) 0.0278(7) -0.0017(6) 0.0124(6) -0.0003(6)
C3 0.0448(10) 0.0336(9) 0.0278(8) 0.0034(7) 0.0146(7) -0.0020(6)
C6 0.0391(9) 0.0266(8) 0.0318(8) 0.0004(6) 0.0131(6) -0.0003(6)
C7 0.0360(9) 0.0315(8) 0.0382(9) 0.0005(6) 0.0166(7) 0.0048(6)
C5 0.0344(8) 0.0263(8) 0.0252(7) 0.0030(6) 0.0101(6) 0.0036(6)
C2 0.0365(8) 0.0370(9) 0.0285(8) 0.0065(7) 0.0130(6) 0.0059(6)
C1 0.0417(10) 0.0537(11) 0.0347(9) 0.0078(8) 0.0186(7) 0.0044(8)
C17 0.0522(11) 0.0454(10) 0.0264(8) 0.0081(8) 0.0165(7) -0.0011(7)
C15 0.0435(10) 0.0394(9) 0.0497(10) -0.0106(7) 0.0188(8) -0.0172(8)

loop_
_atom_type_symbol
_atom_type_description
_atom_type_scat_dispersion_real
_atom_type_scat_dispersion_imag
_atom_type_scat_source
C C 0.0181 0.0091 'International Tables Vol C Tables 4.2.6.8 and 6.1.1.4'
H H 0.0000 0.0000 'International Tables Vol C Tables 4.2.6.8 and 6.1.1.4'
O O 0.0492 0.0322 'International Tables Vol C Tables 4.2.6.8 and 6.1.1.4'

loop_
_exptl_crystal_face_index_h
_exptl_crystal_face_index_k
_exptl_crystal_face_index_l
_exptl_crystal_face_perp_dist
-2 -5 1 0.0859
2 6 -1 0.1503
3 -3 -4 0.1428
-3 3 4 0.1368
4 3 -4 0.1638
-11 -1 -1 0.0183
11 1 1 0.0183

loop_
_geom_angle_atom_site_label_1
_geom_angle_atom_site_label_2
_geom_angle_atom_site_label_3
_geom_angle
C11 O16 C17 117.15(14)
C10 O14 C15 117.27(13)
C10 C9 H9 119.5
C10 C9 C8 121.00(15)
C8 C9 H9 119.5
O16 C11 C10 115.04(14)
O16 C11 C12 125.13(15)
C12 C11 C10 119.83(14)
O14 C10 C9 125.05(15)
O14 C10 C11 115.43(14)
C9 C10 C11 119.51(15)
C9 C8 C5 120.98(14)
C13 C8 C9 118.30(14)
C13 C8 C5 120.72(15)
C11 C12 H12 120.0
C11 C12 C13 120.10(15)
C13 C12 H12 120.0
C8 C13 C12 121.24(15)
C8 C13 H13 119.4
C12 C13 H13 119.4
C3 C4 H4 119.5
C3 C4 C5 121.00(16)
C5 C4 H4 119.5
C4 C3 H3 119.4
C4 C3 C2 121.26(15)
C2 C3 H3 119.4
C7 C6 H6 119.5
C7 C6 C5 121.10(15)
C5 C6 H6 119.5
C6 C7 H7 119.3
C6 C7 C2 121.46(16)
C2 C7 H7 119.3
C4 C5 C8 121.97(15)
C4 C5 C6 117.45(15)
C6 C5 C8 120.57(14)
C3 C2 C1 120.94(16)
C7 C2 C3 117.72(15)
C7 C2 C1 121.33(17)
C2 C1 H1A 109.5
C2 C1 H1B 109.5
C2 C1 H1C 109.5
H1A C1 H1B 109.5
H1A C1 H1C 109.5
H1B C1 H1C 109.5
O16 C17 H17A 109.5
O16 C17 H17B 109.5
O16 C17 H17C 109.5
H17A C17 H17B 109.5
H17A C17 H17C 109.5
H17B C17 H17C 109.5
O14 C15 H15A 109.5
O14 C15 H15B 109.5
O14 C15 H15C 109.5
H15A C15 H15B 109.5
H15A C15 H15C 109.5
H15B C15 H15C 109.5

loop_
_geom_bond_atom_site_label_1
_geom_bond_atom_site_label_2
_geom_bond_distance
O16 C11 1.3689(19)
O16 C17 1.429(2)
O14 C10 1.359(2)
O14 C15 1.432(2)
C9 H9 0.9500
C9 C10 1.388(2)
C9 C8 1.408(2)
C11 C10 1.413(2)
C11 C12 1.375(3)
C8 C13 1.386(2)
C8 C5 1.487(2)
C12 H12 0.9500
C12 C13 1.401(2)
C13 H13 0.9500
C4 H4 0.9500
C4 C3 1.393(2)
C4 C5 1.399(2)
C3 H3 0.9500
C3 C2 1.393(3)
C6 H6 0.9500
C6 C7 1.388(2)
C6 C5 1.400(2)
C7 H7 0.9500
C7 C2 1.389(3)
C2 C1 1.507(2)
C1 H1A 0.9800
C1 H1B 0.9800
C1 H1C 0.9800
C17 H17A 0.9800
C17 H17B 0.9800
C17 H17C 0.9800
C15 H15A 0.9800
C15 H15B 0.9800
C15 H15C 0.9800

loop_
_geom_hbond_atom_site_label_D
_geom_hbond_atom_site_label_H
_geom_hbond_atom_site_label_A
_geom_hbond_site_symmetry_A
_geom_hbond_distance_DH
_geom_hbond_distance_HA
_geom_hbond_distance_DA
_geom_hbond_angle_DHA
_geom_hbond_publ_flag
C15 H15A O16 2_755 0.98 2.57 3.389(2) 141 yes
C15 H15C O16 4_576 0.98 2.42 3.356(2) 160 yes
C4 H4 Cg2 4_576 0.95 2.96 3.7807(18) 145 yes
C17 H17B Cg2 4_565 0.98 2.83 3.7119(19) 150 yes

loop_
_geom_torsion_atom_site_label_1
_geom_torsion_atom_site_label_2
_geom_torsion_atom_site_label_3
_geom_torsion_atom_site_label_4
_geom_torsion
O16 C11 C10 O14 0.6(2)
O16 C11 C10 C9 -178.57(13)
O16 C11 C12 C13 178.85(14)
C9 C8 C13 C12 1.1(2)
C9 C8 C5 C4 30.5(2)
C9 C8 C5 C6 -150.44(16)
C11 C12 C13 C8 -0.2(2)
C10 C9 C8 C13 -0.7(2)
C10 C9 C8 C5 179.17(14)
C10 C11 C12 C13 -0.9(2)
C8 C9 C10 O14 -179.46(15)
C8 C9 C10 C11 -0.4(2)
C12 C11 C10 O14 -179.61(14)
C12 C11 C10 C9 1.2(2)
C13 C8 C5 C4 -149.58(16)
C13 C8 C5 C6 29.5(2)
C4 C3 C2 C7 -0.4(3)
C4 C3 C2 C1 179.02(16)
C3 C4 C5 C8 179.95(14)
C3 C4 C5 C6 0.9(2)
C6 C7 C2 C3 0.8(3)
C6 C7 C2 C1 -178.60(16)
C7 C6 C5 C8 -179.55(15)
C7 C6 C5 C4 -0.5(2)
C5 C8 C13 C12 -178.85(15)
C5 C4 C3 C2 -0.4(3)
C5 C6 C7 C2 -0.4(3)
C17 O16 C11 C10 -178.82(14)
C17 O16 C11 C12 1.4(2)
C15 O14 C10 C9 -5.0(2)
C15 O14 C10 C11 175.86(15)
